data_4088474
loop_
_publ_author_name
'Dunsford, Jay J.'
'Evans, David J.'
'Pugh, Thomas'
'Shah, Sachin N.'
'Chilton, Nicholas F.'
'Ingleson, Michael J.'

_publ_section_title
;
 Three-Coordinate Iron(II) Expanded Ring N-Heterocyclic Carbene Complexes
;
_journal_issue 8
_journal_name_full Organometallics
_journal_page_first 1098
_journal_paper_doi 10.1021/acs.organomet.6b00121
_journal_volume 35
_journal_year 2016
_chemical_formula_moiety 'C29 H42 Br2 Fe N2'
_chemical_formula_sum 'C29 H42 Br2 Fe N2'
_chemical_formula_weight 634.31
_space_group_crystal_system monoclinic
_space_group_IT_number 14
_space_group_name_Hall '-P 2yn'
_space_group_name_H-M_alt 'P 1 21/n 1'
_atom_sites_solution_hydrogens geom
_atom_sites_solution_primary direct
_audit_creation_date 2015-02-10
_audit_creation_method
;
Olex2 1.2
(compiled 2015.01.26 svn.r3150 for OlexSys, GUI svn.r4998)
;
_cell_angle_alpha 90
_cell_angle_beta 95.9310(11)
_cell_angle_gamma 90
_cell_formula_units_Z 4
_cell_length_a 9.43883(12)
_cell_length_b 24.9246(3)
_cell_length_c 12.43441(14)
_cell_measurement_reflns_used 27891
_cell_measurement_temperature 100
_cell_measurement_theta_max 74.4050
_cell_measurement_theta_min 1.7710
_cell_volume 2909.65(6)
_computing_cell_refinement
;
CrysAlisPro, Agilent Technologies,
Version 1.171.36.24 (release 03-12-2012 CrysAlis171 .NET)
(compiled Dec  3 2012,18:21:49)
;
_computing_data_collection
;
CrysAlisPro, Agilent Technologies,
Version 1.171.36.24 (release 03-12-2012 CrysAlis171 .NET)
(compiled Dec  3 2012,18:21:49)
;
_computing_data_reduction
;
CrysAlisPro, Agilent Technologies,
Version 1.171.36.24 (release 03-12-2012 CrysAlis171 .NET)
(compiled Dec  3 2012,18:21:49)
;
_computing_molecular_graphics 'Olex2 (Dolomanov et al., 2009)'
_computing_publication_material 'Olex2 (Dolomanov et al., 2009)'
_computing_structure_refinement 'ShelXL (Sheldrick, 2008)'
_computing_structure_solution 'ShelXS (Sheldrick, 2008)'
_diffrn_ambient_temperature 100
_diffrn_measured_fraction_theta_full 0.987
_diffrn_measured_fraction_theta_max 0.987
_diffrn_measurement_details
;
#__ type_ start__ end____ width___ exp.time_
  1 omega   76.21  263.71   1.5000    8.0000
omega____ theta____ kappa____ phi______ frames
    -      105.0000   73.8672  -40.7898 125

#__ type_ start__ end____ width___ exp.time_
  2 phi    -12.35  311.55   1.4995    5.0000
omega____ theta____ kappa____ phi______ frames
-166.2204   55.0000   73.8672     -     216

#__ type_ start__ end____ width___ exp.time_
  3 omega   81.71  269.21   1.5000    8.0000
omega____ theta____ kappa____ phi______ frames
    -      112.0000   73.8672   39.2094 125

#__ type_ start__ end____ width___ exp.time_
  4 phi   -203.50  147.35   1.4994    5.0000
omega____ theta____ kappa____ phi______ frames
 128.6396   75.5000   73.8672     -     234

#__ type_ start__ end____ width___ exp.time_
  5 omega   97.82  264.32   1.5000    8.0000
omega____ theta____ kappa____ phi______ frames
    -      113.0000   73.8672 -115.7903 111

#__ type_ start__ end____ width___ exp.time_
  6 omega   62.71  145.21   1.5000    5.0000
omega____ theta____ kappa____ phi______ frames
    -       90.5000   73.8672    9.2088 55

#__ type_ start__ end____ width___ exp.time_
  7 omega  -15.50  145.00   1.5000    5.0000
omega____ theta____ kappa____ phi______ frames
    -       10.0000   73.8672   94.2102 107

#__ type_ start__ end____ width___ exp.time_
  8 omega  167.21  269.21   1.5000    8.0000
omega____ theta____ kappa____ phi______ frames
    -      112.0000   73.8672   -5.7905 68

#__ type_ start__ end____ width___ exp.time_
  9 omega  -40.72   67.28   1.5000    5.0000
omega____ theta____ kappa____ phi______ frames
    -      -65.0000   73.8672  -45.7903 72

#__ type_ start__ end____ width___ exp.time_
 10 omega   75.15  187.65   1.5000    5.0000
omega____ theta____ kappa____ phi______ frames
    -       75.0000   73.8672 -170.7912 75

#__ type_ start__ end____ width___ exp.time_
 11 omega   93.69  267.69   1.5000    8.0000
omega____ theta____ kappa____ phi______ frames
    -      111.0000   73.8672   54.2088 116

#__ type_ start__ end____ width___ exp.time_
 12 phi   -188.59  115.78   1.4994    5.0000
omega____ theta____ kappa____ phi______ frames
 -67.4004  -69.5000   73.8672     -     203

#__ type_ start__ end____ width___ exp.time_
 13 phi      1.65  322.55   1.4995    8.0000
omega____ theta____ kappa____ phi______ frames
 170.4096  110.0000   73.8672     -     214

#__ type_ start__ end____ width___ exp.time_
 14 phi    -25.79  332.56   1.4994    8.0000
omega____ theta____ kappa____ phi______ frames
 128.3596  110.0000   73.8672     -     239

#__ type_ start__ end____ width___ exp.time_
 15 phi    -20.19  332.13   1.4992    5.0000
omega____ theta____ kappa____ phi______ frames
  56.1396   10.0000   73.8672     -     235

#__ type_ start__ end____ width___ exp.time_
 16 phi    -25.79  334.02   1.4992    8.0000
omega____ theta____ kappa____ phi______ frames
-140.7903  111.0000   73.8672     -     240
;
_diffrn_measurement_device_type 'Saxi-CrysAlisPro-abstract goniometer imported SAXI images'
_diffrn_measurement_method '\w and \p scans'
_diffrn_orient_matrix_UB_11 0.0608861000
_diffrn_orient_matrix_UB_12 0.0165577000
_diffrn_orient_matrix_UB_13 -0.1053887000
_diffrn_orient_matrix_UB_21 0.0282324000
_diffrn_orient_matrix_UB_22 -0.0593837000
_diffrn_orient_matrix_UB_23 -0.0247308000
_diffrn_orient_matrix_UB_31 -0.1497333000
_diffrn_orient_matrix_UB_32 -0.0044711000
_diffrn_orient_matrix_UB_33 -0.0616272000
_diffrn_radiation_monochromator graphite
_diffrn_radiation_type CuK\a
_diffrn_radiation_wavelength 1.54184
_diffrn_reflns_av_R_equivalents 0.0259
_diffrn_reflns_av_unetI/netI 0.0108
_diffrn_reflns_Laue_measured_fraction_full 0.987
_diffrn_reflns_Laue_measured_fraction_max 0.987
_diffrn_reflns_limit_h_max 9
_diffrn_reflns_limit_h_min -11
_diffrn_reflns_limit_k_max 29
_diffrn_reflns_limit_k_min -29
_diffrn_reflns_limit_l_max 14
_diffrn_reflns_limit_l_min -14
_diffrn_reflns_number 35861
_diffrn_reflns_point_group_measured_fraction_full 0.987
_diffrn_reflns_point_group_measured_fraction_max 0.987
_diffrn_reflns_theta_full 66.500
_diffrn_reflns_theta_max 66.595
_diffrn_reflns_theta_min 3.547
_diffrn_source 'Enhance (Cu) X-ray Source'
_exptl_absorpt_coefficient_mu 7.503
_exptl_absorpt_correction_T_max 1.00000
_exptl_absorpt_correction_T_min 0.60496
_exptl_absorpt_correction_type multi-scan
_exptl_absorpt_process_details
;
CrysAlisPro, Agilent Technologies,
Version 1.171.36.24 (release 03-12-2012 CrysAlis171 .NET)
(compiled Dec  3 2012,18:21:49)
Empirical absorption correction using spherical harmonics,
 implemented in SCALE3 ABSPACK scaling algorithm.
;
_exptl_crystal_colour colourless
_exptl_crystal_colour_primary colourless
_exptl_crystal_density_diffrn 1.448
_exptl_crystal_description block
_exptl_crystal_F_000 1304
_exptl_crystal_size_max 0.2
_exptl_crystal_size_mid 0.2
_exptl_crystal_size_min 0.1
_refine_diff_density_max 0.303
_refine_diff_density_min -0.452
_refine_diff_density_rms 0.061
_refine_ls_extinction_method none
_refine_ls_goodness_of_fit_ref 1.059
_refine_ls_hydrogen_treatment constr
_refine_ls_matrix_type full
_refine_ls_number_parameters 315
_refine_ls_number_reflns 5080
_refine_ls_number_restraints 0
_refine_ls_restrained_S_all 1.059
_refine_ls_R_factor_all 0.0211
_refine_ls_R_factor_gt 0.0204
_refine_ls_shift/su_max 0.002
_refine_ls_shift/su_mean 0.000
_refine_ls_structure_factor_coef Fsqd
_refine_ls_weighting_details
;
 w=1/[\s^2^(Fo^2^)+(0.0247P)^2^+2.2840P]
 where P=(Fo^2^+2Fc^2^)/3
;
_refine_ls_weighting_scheme calc
_refine_ls_wR_factor_gt 0.0503
_refine_ls_wR_factor_ref 0.0506
_reflns_Friedel_coverage 0.000
_reflns_number_gt 4958
_reflns_number_total 5080
_reflns_threshold_expression 'I > 2\s(I)'
_cod_data_source_file om6b00121_si_002.cif
_cod_data_source_block xmji75
_cod_original_cell_volume 2909.64(6)
_cod_database_code 4088474
_shelxl_version_number 2013-2
_shelx_space_group_comment
;
The symmetry employed for this shelxl refinement is uniquely defined
by the following loop, which should always be used as a source of
symmetry information in preference to the above space-group names.
They are only intended as comments.
;
_reflns_odcompleteness_completeness 96.17
_reflns_odcompleteness_iscentric 1
_reflns_odcompleteness_theta 74.41
_olex2_refinement_description
;
1. Fixed Uiso
 At 1.2 times of:
  All C(H) groups, All C(H,H) groups
 At 1.5 times of:
  All C(H,H,H) groups
2.a Ternary CH refined with riding coordinates:
 C8(H8), C15(H15), C20(H20), C27(H27)
2.b Secondary CH2 refined with riding coordinates:
 C2(H2A,H2B), C3(H3A,H3B), C4(H4A,H4B), C5(H5A,H5B)
2.c Aromatic/amide H refined with riding coordinates:
 C11(H11), C12(H12), C13(H13), C23(H23), C24(H24), C25(H25)
2.d Idealised Me refined as rotating group:
 C9(H9A,H9B,H9C), C10(H10A,H10B,H10C), C16(H16A,H16B,H16C), C17(H17A,H17B,
 H17C), C21(H21A,H21B,H21C), C22(H22A,H22B,H22C), C28(H28A,H28B,H28C), C29(H29A,
 H29B,H29C)
;
_olex2_submission_special_instructions 'No special instructions were received'

loop_
_space_group_symop_operation_xyz
'x, y, z'
'-x+1/2, y+1/2, -z+1/2'
'-x, -y, -z'
'x-1/2, -y-1/2, z-1/2'

loop_
_atom_site_label
_atom_site_type_symbol
_atom_site_fract_x
_atom_site_fract_y
_atom_site_fract_z
_atom_site_U_iso_or_equiv
_atom_site_adp_type
_atom_site_occupancy
_atom_site_site_symmetry_order
_atom_site_calc_flag
_atom_site_refinement_flags_posn
Br1 Br 0.95661(2) 0.18702(2) 0.60557(2) 0.02043(6) Uani 1 1 d .
Br2 Br 0.91539(2) 0.05549(2) 0.77445(2) 0.01814(6) Uani 1 1 d .
Fe1 Fe 1.07204(3) 0.12293(2) 0.72385(2) 0.01387(7) Uani 1 1 d .
N1 N 1.34976(14) 0.16570(5) 0.83005(10) 0.0095(3) Uani 1 1 d .
N2 N 1.37969(14) 0.08931(5) 0.72599(10) 0.0095(3) Uani 1 1 d .
C1 C 1.29565(17) 0.12583(6) 0.76601(12) 0.0091(3) Uani 1 1 d .
C2 C 1.49664(17) 0.16757(7) 0.88604(13) 0.0145(3) Uani 1 1 d .
H2A H 1.5175 0.1327 0.9224 0.017 Uiso 1 1 calc R
H2B H 1.5003 0.1955 0.9428 0.017 Uiso 1 1 calc R
C3 C 1.61279(18) 0.17916(7) 0.81297(14) 0.0169(3) Uani 1 1 d .
H3A H 1.7067 0.1706 0.8522 0.020 Uiso 1 1 calc R
H3B H 1.6120 0.2179 0.7953 0.020 Uiso 1 1 calc R
C4 C 1.59352(17) 0.14686(7) 0.70827(14) 0.0152(3) Uani 1 1 d .
H4A H 1.5264 0.1661 0.6552 0.018 Uiso 1 1 calc R
H4B H 1.6862 0.1444 0.6779 0.018 Uiso 1 1 calc R
C5 C 1.53750(17) 0.09061(6) 0.72405(14) 0.0136(3) Uani 1 1 d .
H5A H 1.5638 0.0673 0.6647 0.016 Uiso 1 1 calc R
H5B H 1.5835 0.0759 0.7929 0.016 Uiso 1 1 calc R
C6 C 1.24450(17) 0.20179(6) 0.86878(12) 0.0104(3) Uani 1 1 d .
C7 C 1.21545(18) 0.25059(6) 0.81486(13) 0.0127(3) Uani 1 1 d .
C8 C 1.30764(18) 0.27111(6) 0.73082(13) 0.0143(3) Uani 1 1 d .
H8 H 1.3553 0.2396 0.7000 0.017 Uiso 1 1 calc R
C9 C 1.22443(19) 0.30144(7) 0.63747(14) 0.0197(4) Uani 1 1 d .
H9A H 1.1474 0.2786 0.6042 0.030 Uiso 1 1 calc GR
H9B H 1.2887 0.3109 0.5833 0.030 Uiso 1 1 calc GR
H9C H 1.1839 0.3342 0.6652 0.030 Uiso 1 1 calc GR
C10 C 1.42342(19) 0.30728(7) 0.78870(14) 0.0190(4) Uani 1 1 d .
H10A H 1.3789 0.3389 0.8179 0.029 Uiso 1 1 calc GR
H10B H 1.4893 0.3187 0.7372 0.029 Uiso 1 1 calc GR
H10C H 1.4759 0.2873 0.8479 0.029 Uiso 1 1 calc GR
C11 C 1.10674(19) 0.28241(7) 0.84853(14) 0.0184(4) Uani 1 1 d .
H11 H 1.0836 0.3153 0.8125 0.022 Uiso 1 1 calc R
C12 C 1.0321(2) 0.26695(8) 0.93319(15) 0.0216(4) Uani 1 1 d .
H12 H 0.9562 0.2885 0.9532 0.026 Uiso 1 1 calc R
C13 C 1.06807(19) 0.22006(7) 0.98883(14) 0.0195(4) Uani 1 1 d .
H13 H 1.0186 0.2105 1.0488 0.023 Uiso 1 1 calc R
C14 C 1.17575(18) 0.18646(7) 0.95862(13) 0.0144(3) Uani 1 1 d .
C15 C 1.22265(19) 0.13848(7) 1.02915(13) 0.0166(3) Uani 1 1 d .
H15 H 1.2892 0.1164 0.9898 0.020 Uiso 1 1 calc R
C16 C 1.3049(2) 0.15891(8) 1.13427(14) 0.0212(4) Uani 1 1 d .
H16A H 1.3878 0.1797 1.1170 0.032 Uiso 1 1 calc GR
H16B H 1.3368 0.1283 1.1800 0.032 Uiso 1 1 calc GR
H16C H 1.2426 0.1818 1.1729 0.032 Uiso 1 1 calc GR
C17 C 1.0987(2) 0.10243(7) 1.05489(15) 0.0222(4) Uani 1 1 d .
H17A H 1.1363 0.0711 1.0960 0.033 Uiso 1 1 calc GR
H17B H 1.0453 0.0906 0.9873 0.033 Uiso 1 1 calc GR
H17C H 1.0355 0.1226 1.0978 0.033 Uiso 1 1 calc GR
C18 C 1.30829(16) 0.04338(6) 0.67258(13) 0.0100(3) Uani 1 1 d .
C19 C 1.27267(17) 0.04449(6) 0.55987(13) 0.0131(3) Uani 1 1 d .
C20 C 1.31567(18) 0.09043(7) 0.48947(13) 0.0156(3) Uani 1 1 d .
H20 H 1.3519 0.1205 0.5381 0.019 Uiso 1 1 calc R
C21 C 1.1919(2) 0.11172(8) 0.41254(15) 0.0234(4) Uani 1 1 d .
H21A H 1.1579 0.0834 0.3615 0.035 Uiso 1 1 calc GR
H21B H 1.2240 0.1426 0.3726 0.035 Uiso 1 1 calc GR
H21C H 1.1142 0.1228 0.4542 0.035 Uiso 1 1 calc GR
C22 C 1.4369(2) 0.07243(8) 0.42443(16) 0.0277(4) Uani 1 1 d .
H22A H 1.5165 0.0590 0.4740 0.042 Uiso 1 1 calc GR
H22B H 1.4690 0.1030 0.3835 0.042 Uiso 1 1 calc GR
H22C H 1.4027 0.0438 0.3742 0.042 Uiso 1 1 calc GR
C23 C 1.20205(18) 0.00009(7) 0.51228(14) 0.0165(3) Uani 1 1 d .
H23 H 1.1751 0.0000 0.4365 0.020 Uiso 1 1 calc R
C24 C 1.17046(19) -0.04390(7) 0.57313(15) 0.0188(4) Uani 1 1 d .
H24 H 1.1215 -0.0737 0.5391 0.023 Uiso 1 1 calc R
C25 C 1.21000(19) -0.04468(7) 0.68361(14) 0.0175(4) Uani 1 1 d .
H25 H 1.1888 -0.0753 0.7245 0.021 Uiso 1 1 calc R
C26 C 1.28018(17) -0.00131(6) 0.73562(13) 0.0125(3) Uani 1 1 d .
C27 C 1.33301(18) -0.00508(6) 0.85528(13) 0.0147(3) Uani 1 1 d .
H27 H 1.3568 0.0320 0.8822 0.018 Uiso 1 1 calc R
C28 C 1.46991(19) -0.03878(7) 0.86921(14) 0.0201(4) Uani 1 1 d .
H28A H 1.4496 -0.0751 0.8415 0.030 Uiso 1 1 calc GR
H28B H 1.5052 -0.0407 0.9460 0.030 Uiso 1 1 calc GR
H28C H 1.5423 -0.0221 0.8289 0.030 Uiso 1 1 calc GR
C29 C 1.2232(2) -0.02871(8) 0.92423(14) 0.0223(4) Uani 1 1 d .
H29A H 1.1340 -0.0084 0.9118 0.033 Uiso 1 1 calc GR
H29B H 1.2595 -0.0265 1.0008 0.033 Uiso 1 1 calc GR
H29C H 1.2056 -0.0663 0.9043 0.033 Uiso 1 1 calc GR

loop_
_atom_site_aniso_label
_atom_site_aniso_U_11
_atom_site_aniso_U_22
_atom_site_aniso_U_33
_atom_site_aniso_U_23
_atom_site_aniso_U_13
_atom_site_aniso_U_12
Br1 0.01609(10) 0.02108(10) 0.02318(10) 0.00555(7) -0.00248(7) -0.00022(7)
Br2 0.01237(9) 0.02050(10) 0.02133(10) 0.00234(7) 0.00074(7) -0.00351(6)
Fe1 0.00696(13) 0.01869(15) 0.01570(14) 0.00225(10) -0.00002(10) -0.00084(10)
N1 0.0087(6) 0.0096(6) 0.0103(6) -0.0002(5) 0.0010(5) 0.0004(5)
N2 0.0080(6) 0.0089(6) 0.0117(6) -0.0001(5) 0.0010(5) -0.0005(5)
C1 0.0108(8) 0.0080(7) 0.0088(7) 0.0033(6) 0.0022(6) -0.0006(6)
C2 0.0119(8) 0.0160(8) 0.0146(8) -0.0033(6) -0.0029(6) 0.0007(6)
C3 0.0095(8) 0.0155(8) 0.0257(9) -0.0033(7) 0.0014(7) -0.0022(6)
C4 0.0101(8) 0.0163(8) 0.0199(8) 0.0010(7) 0.0053(7) -0.0019(6)
C5 0.0069(7) 0.0135(8) 0.0207(8) -0.0027(6) 0.0029(6) 0.0009(6)
C6 0.0090(8) 0.0109(7) 0.0109(7) -0.0034(6) -0.0001(6) 0.0000(6)
C7 0.0145(8) 0.0124(8) 0.0109(7) -0.0024(6) -0.0003(6) 0.0000(6)
C8 0.0169(8) 0.0114(8) 0.0146(8) 0.0017(6) 0.0012(7) 0.0003(6)
C9 0.0197(9) 0.0212(9) 0.0181(9) 0.0071(7) 0.0004(7) 0.0009(7)
C10 0.0207(9) 0.0164(9) 0.0194(9) 0.0020(7) -0.0003(7) -0.0031(7)
C11 0.0242(9) 0.0142(8) 0.0165(8) 0.0002(7) 0.0013(7) 0.0072(7)
C12 0.0214(9) 0.0241(10) 0.0205(9) -0.0035(7) 0.0068(7) 0.0105(7)
C13 0.0202(9) 0.0230(9) 0.0166(8) 0.0010(7) 0.0084(7) 0.0028(7)
C14 0.0151(8) 0.0137(8) 0.0146(8) -0.0010(6) 0.0021(7) -0.0004(6)
C15 0.0214(9) 0.0143(8) 0.0154(8) 0.0026(7) 0.0079(7) 0.0026(7)
C16 0.0204(9) 0.0243(9) 0.0189(9) 0.0061(7) 0.0023(7) 0.0013(7)
C17 0.0322(11) 0.0175(9) 0.0183(9) -0.0007(7) 0.0086(8) -0.0064(8)
C18 0.0062(7) 0.0088(7) 0.0149(8) -0.0025(6) 0.0011(6) 0.0006(6)
C19 0.0107(8) 0.0139(8) 0.0147(8) -0.0004(6) 0.0019(6) 0.0027(6)
C20 0.0180(9) 0.0158(8) 0.0130(8) 0.0017(6) 0.0016(7) 0.0015(7)
C21 0.0232(10) 0.0294(10) 0.0175(9) 0.0064(8) 0.0013(7) 0.0068(8)
C22 0.0248(10) 0.0306(11) 0.0299(10) 0.0123(8) 0.0134(8) 0.0082(8)
C23 0.0158(8) 0.0191(9) 0.0138(8) -0.0041(7) -0.0016(7) 0.0011(7)
C24 0.0159(9) 0.0156(8) 0.0244(9) -0.0070(7) -0.0006(7) -0.0034(7)
C25 0.0187(9) 0.0116(8) 0.0224(9) -0.0002(7) 0.0032(7) -0.0023(6)
C26 0.0116(8) 0.0105(8) 0.0156(8) -0.0001(6) 0.0023(6) 0.0013(6)
C27 0.0195(9) 0.0106(8) 0.0139(8) 0.0007(6) 0.0012(7) -0.0010(6)
C28 0.0217(9) 0.0193(9) 0.0188(9) 0.0016(7) -0.0005(7) 0.0020(7)
C29 0.0253(10) 0.0238(9) 0.0187(9) 0.0055(7) 0.0069(8) 0.0000(8)

loop_
_atom_type_symbol
_atom_type_description
_atom_type_scat_dispersion_real
_atom_type_scat_dispersion_imag
_atom_type_scat_source
C C 0.0181 0.0091 'International Tables Vol C Tables 4.2.6.8 and 6.1.1.4'
H H 0.0000 0.0000 'International Tables Vol C Tables 4.2.6.8 and 6.1.1.4'
Br Br -0.6763 1.2805 'International Tables Vol C Tables 4.2.6.8 and 6.1.1.4'
Fe Fe -1.1336 3.1974 'International Tables Vol C Tables 4.2.6.8 and 6.1.1.4'
N N 0.0311 0.0180 'International Tables Vol C Tables 4.2.6.8 and 6.1.1.4'

loop_
_geom_angle_atom_site_label_1
_geom_angle_atom_site_label_2
_geom_angle_atom_site_label_3
_geom_angle
Br1 Fe1 Br2 112.677(12)
C1 Fe1 Br1 120.93(4)
C1 Fe1 Br2 126.24(4)
C1 N1 C2 125.52(13)
C1 N1 C6 114.99(13)
C6 N1 C2 117.40(12)
C1 N2 C5 128.53(13)
C1 N2 C18 116.19(13)
C18 N2 C5 115.21(12)
N1 C1 Fe1 118.68(11)
N2 C1 Fe1 119.87(11)
N2 C1 N1 121.42(14)
N1 C2 H2A 108.5
N1 C2 H2B 108.5
N1 C2 C3 114.88(13)
H2A C2 H2B 107.5
C3 C2 H2A 108.5
C3 C2 H2B 108.5
C2 C3 H3A 109.1
C2 C3 H3B 109.1
C2 C3 C4 112.31(14)
H3A C3 H3B 107.9
C4 C3 H3A 109.1
C4 C3 H3B 109.1
C3 C4 H4A 109.0
C3 C4 H4B 109.0
H4A C4 H4B 107.8
C5 C4 C3 112.92(14)
C5 C4 H4A 109.0
C5 C4 H4B 109.0
N2 C5 C4 112.55(13)
N2 C5 H5A 109.1
N2 C5 H5B 109.1
C4 C5 H5A 109.1
C4 C5 H5B 109.1
H5A C5 H5B 107.8
C7 C6 N1 118.90(14)
C14 C6 N1 118.84(14)
C14 C6 C7 122.26(15)
C6 C7 C8 121.62(15)
C11 C7 C6 117.59(15)
C11 C7 C8 120.50(15)
C7 C8 H8 108.2
C7 C8 C9 113.76(14)
C7 C8 C10 107.82(13)
C9 C8 H8 108.2
C9 C8 C10 110.45(14)
C10 C8 H8 108.2
C8 C9 H9A 109.5
C8 C9 H9B 109.5
C8 C9 H9C 109.5
H9A C9 H9B 109.5
H9A C9 H9C 109.5
H9B C9 H9C 109.5
C8 C10 H10A 109.5
C8 C10 H10B 109.5
C8 C10 H10C 109.5
H10A C10 H10B 109.5
H10A C10 H10C 109.5
H10B C10 H10C 109.5
C7 C11 H11 119.4
C12 C11 C7 121.28(16)
C12 C11 H11 119.4
C11 C12 H12 120.0
C11 C12 C13 119.98(16)
C13 C12 H12 120.0
C12 C13 H13 119.4
C12 C13 C14 121.30(16)
C14 C13 H13 119.4
C6 C14 C15 122.86(15)
C13 C14 C6 117.40(15)
C13 C14 C15 119.49(15)
C14 C15 H15 108.1
C14 C15 C16 108.73(14)
C14 C15 C17 113.43(15)
C16 C15 H15 108.1
C17 C15 H15 108.1
C17 C15 C16 110.22(14)
C15 C16 H16A 109.5
C15 C16 H16B 109.5
C15 C16 H16C 109.5
H16A C16 H16B 109.5
H16A C16 H16C 109.5
H16B C16 H16C 109.5
C15 C17 H17A 109.5
C15 C17 H17B 109.5
C15 C17 H17C 109.5
H17A C17 H17B 109.5
H17A C17 H17C 109.5
H17B C17 H17C 109.5
C19 C18 N2 119.42(14)
C26 C18 N2 118.39(14)
C26 C18 C19 122.18(14)
C18 C19 C20 122.49(14)
C23 C19 C18 117.53(15)
C23 C19 C20 119.88(15)
C19 C20 H20 108.1
C19 C20 C21 112.92(14)
C19 C20 C22 109.93(14)
C21 C20 H20 108.1
C21 C20 C22 109.61(14)
C22 C20 H20 108.1
C20 C21 H21A 109.5
C20 C21 H21B 109.5
C20 C21 H21C 109.5
H21A C21 H21B 109.5
H21A C21 H21C 109.5
H21B C21 H21C 109.5
C20 C22 H22A 109.5
C20 C22 H22B 109.5
C20 C22 H22C 109.5
H22A C22 H22B 109.5
H22A C22 H22C 109.5
H22B C22 H22C 109.5
C19 C23 H23 119.4
C24 C23 C19 121.26(16)
C24 C23 H23 119.4
C23 C24 H24 119.9
C23 C24 C25 120.17(16)
C25 C24 H24 119.9
C24 C25 H25 119.5
C24 C25 C26 121.08(16)
C26 C25 H25 119.5
C18 C26 C27 122.23(14)
C25 C26 C18 117.73(15)
C25 C26 C27 119.89(15)
C26 C27 H27 108.1
C26 C27 C28 109.31(13)
C26 C27 C29 113.51(14)
C28 C27 H27 108.1
C29 C27 H27 108.1
C29 C27 C28 109.71(14)
C27 C28 H28A 109.5
C27 C28 H28B 109.5
C27 C28 H28C 109.5
H28A C28 H28B 109.5
H28A C28 H28C 109.5
H28B C28 H28C 109.5
C27 C29 H29A 109.5
C27 C29 H29B 109.5
C27 C29 H29C 109.5
H29A C29 H29B 109.5
H29A C29 H29C 109.5
H29B C29 H29C 109.5

loop_
_geom_bond_atom_site_label_1
_geom_bond_atom_site_label_2
_geom_bond_distance
Br1 Fe1 2.3602(3)
Br2 Fe1 2.3664(3)
Fe1 C1 2.1227(16)
N1 C1 1.341(2)
N1 C2 1.487(2)
N1 C6 1.458(2)
N2 C1 1.337(2)
N2 C5 1.493(2)
N2 C18 1.454(2)
C2 H2A 0.9900
C2 H2B 0.9900
C2 C3 1.522(2)
C3 H3A 0.9900
C3 H3B 0.9900
C3 C4 1.526(2)
C4 H4A 0.9900
C4 H4B 0.9900
C4 C5 1.518(2)
C5 H5A 0.9900
C5 H5B 0.9900
C6 C7 1.402(2)
C6 C14 1.402(2)
C7 C8 1.516(2)
C7 C11 1.395(2)
C8 H8 1.0000
C8 C9 1.532(2)
C8 C10 1.537(2)
C9 H9A 0.9800
C9 H9B 0.9800
C9 H9C 0.9800
C10 H10A 0.9800
C10 H10B 0.9800
C10 H10C 0.9800
C11 H11 0.9500
C11 C12 1.380(3)
C12 H12 0.9500
C12 C13 1.382(3)
C13 H13 0.9500
C13 C14 1.398(2)
C14 C15 1.522(2)
C15 H15 1.0000
C15 C16 1.536(2)
C15 C17 1.535(2)
C16 H16A 0.9800
C16 H16B 0.9800
C16 H16C 0.9800
C17 H17A 0.9800
C17 H17B 0.9800
C17 H17C 0.9800
C18 C19 1.407(2)
C18 C26 1.403(2)
C19 C20 1.522(2)
C19 C23 1.392(2)
C20 H20 1.0000
C20 C21 1.527(2)
C20 C22 1.535(2)
C21 H21A 0.9800
C21 H21B 0.9800
C21 H21C 0.9800
C22 H22A 0.9800
C22 H22B 0.9800
C22 H22C 0.9800
C23 H23 0.9500
C23 C24 1.382(3)
C24 H24 0.9500
C24 C25 1.386(3)
C25 H25 0.9500
C25 C26 1.392(2)
C26 C27 1.522(2)
C27 H27 1.0000
C27 C28 1.536(2)
C27 C29 1.530(2)
C28 H28A 0.9800
C28 H28B 0.9800
C28 H28C 0.9800
C29 H29A 0.9800
C29 H29B 0.9800
C29 H29C 0.9800

loop_
_geom_torsion_atom_site_label_1
_geom_torsion_atom_site_label_2
_geom_torsion_atom_site_label_3
_geom_torsion_atom_site_label_4
_geom_torsion
N1 C2 C3 C4 -44.4(2)
N1 C6 C7 C8 -10.9(2)
N1 C6 C7 C11 175.25(14)
N1 C6 C14 C13 -175.41(15)
N1 C6 C14 C15 10.5(2)
N2 C18 C19 C20 4.6(2)
N2 C18 C19 C23 -178.84(14)
N2 C18 C26 C25 179.12(14)
N2 C18 C26 C27 -5.4(2)
C1 N1 C2 C3 73.9(2)
C1 N1 C6 C7 -98.04(17)
C1 N1 C6 C14 81.91(18)
C1 N2 C5 C4 -35.0(2)
C1 N2 C18 C19 93.71(17)
C1 N2 C18 C26 -87.75(17)
C2 N1 C1 Fe1 166.17(12)
C2 N1 C1 N2 -16.0(2)
C2 N1 C6 C7 97.48(17)
C2 N1 C6 C14 -82.57(18)
C2 C3 C4 C5 -36.8(2)
C3 C4 C5 N2 81.85(17)
C5 N2 C1 Fe1 164.90(12)
C5 N2 C1 N1 -12.9(2)
C5 N2 C18 C19 -83.47(18)
C5 N2 C18 C26 95.07(17)
C6 N1 C1 Fe1 3.14(17)
C6 N1 C1 N2 -178.99(13)
C6 N1 C2 C3 -123.43(15)
C6 C7 C8 C9 145.03(16)
C6 C7 C8 C10 -92.12(18)
C6 C7 C11 C12 1.2(3)
C6 C14 C15 C16 102.97(18)
C6 C14 C15 C17 -134.02(16)
C7 C6 C14 C13 4.5(2)
C7 C6 C14 C15 -169.60(15)
C7 C11 C12 C13 2.3(3)
C8 C7 C11 C12 -172.77(16)
C11 C7 C8 C9 -41.2(2)
C11 C7 C8 C10 81.60(19)
C11 C12 C13 C14 -2.5(3)
C12 C13 C14 C6 -0.9(3)
C12 C13 C14 C15 173.47(17)
C13 C14 C15 C16 -71.0(2)
C13 C14 C15 C17 52.0(2)
C14 C6 C7 C8 169.20(15)
C14 C6 C7 C11 -4.7(2)
C18 N2 C1 Fe1 -11.83(18)
C18 N2 C1 N1 170.33(13)
C18 N2 C5 C4 141.73(14)
C18 C19 C20 C21 -131.04(16)
C18 C19 C20 C22 106.21(18)
C18 C19 C23 C24 -1.2(2)
C18 C26 C27 C28 -98.31(18)
C18 C26 C27 C29 138.86(16)
C19 C18 C26 C25 -2.4(2)
C19 C18 C26 C27 173.12(15)
C19 C23 C24 C25 -0.5(3)
C20 C19 C23 C24 175.41(16)
C23 C19 C20 C21 52.5(2)
C23 C19 C20 C22 -70.2(2)
C23 C24 C25 C26 0.8(3)
C24 C25 C26 C18 0.6(2)
C24 C25 C26 C27 -175.02(16)
C25 C26 C27 C28 77.10(19)
C25 C26 C27 C29 -45.7(2)
C26 C18 C19 C20 -173.84(15)
C26 C18 C19 C23 2.7(2)
